data_7056039
loop_
_publ_author_name
'Li, Shuang'
'Sun, Li Xian'
'Ni, Jue Chen'
'Shi, Zhan'
'Xing, Yong Heng'
'Shang, Di'
'Bai, Feng Ying'

_publ_section_title
;
 Two uranyl heterocyclic carboxyl compounds with fluorescent properties as
 high sensitivity and selectivity optical detectors for nitroaromatics
;
_journal_issue 8
_journal_name_full 'New J. Chem.'
_journal_page_first 3073
_journal_paper_doi 10.1039/C6NJ03933B
_journal_volume 41
_journal_year 2017
_chemical_formula_sum 'C40 H24 N10 O6 U'
_chemical_formula_weight 978.72
_space_group_crystal_system monoclinic
_space_group_IT_number 14
_space_group_name_Hall '-P 2ybc'
_space_group_name_H-M_alt 'P 1 21/c 1'
_symmetry_space_group_name_Hall '-P 2ybc'
_symmetry_space_group_name_H-M 'P 1 21/c 1'
_atom_sites_solution_hydrogens geom
_audit_creation_method SHELXL-2014/7
_audit_update_record
;
2017-02-24 deposited with the CCDC.
2017-03-07 downloaded from the CCDC.
;
_cell_angle_alpha 90
_cell_angle_beta 95.4780(10)
_cell_angle_gamma 90
_cell_formula_units_Z 2
_cell_length_a 9.2837(6)
_cell_length_b 25.2187(17)
_cell_length_c 7.4546(5)
_cell_measurement_reflns_used 3222
_cell_measurement_temperature 293(2)
_cell_measurement_theta_max 27.10
_cell_measurement_theta_min 2.35
_cell_volume 1737.3(2)
_computing_cell_refinement 'Bruker SMART'
_computing_data_collection 'Bruker SMART'
_computing_data_reduction 'Bruker SAINT'
_computing_molecular_graphics 'Bruker SHELXTL'
_computing_publication_material 'Bruker SHELXTL'
_computing_structure_refinement 'SHELXL-2014/7 (Sheldrick, 2014)'
_computing_structure_solution 'Bruker SHELXTL'
_diffrn_ambient_temperature 293(2)
_diffrn_measured_fraction_theta_full 1.000
_diffrn_measured_fraction_theta_max 0.979
_diffrn_measurement_device_type 'CCD area detector'
_diffrn_measurement_method 'phi and omega scans'
_diffrn_radiation_type MoK\a
_diffrn_radiation_wavelength 0.71073
_diffrn_reflns_av_R_equivalents 0.0380
_diffrn_reflns_av_unetI/netI 0.0520
_diffrn_reflns_Laue_measured_fraction_full 1.000
_diffrn_reflns_Laue_measured_fraction_max 0.979
_diffrn_reflns_limit_h_max 10
_diffrn_reflns_limit_h_min -12
_diffrn_reflns_limit_k_max 32
_diffrn_reflns_limit_k_min -26
_diffrn_reflns_limit_l_max 6
_diffrn_reflns_limit_l_min -9
_diffrn_reflns_number 10864
_diffrn_reflns_point_group_measured_fraction_full 1.000
_diffrn_reflns_point_group_measured_fraction_max 0.979
_diffrn_reflns_theta_full 25.242
_diffrn_reflns_theta_max 27.878
_diffrn_reflns_theta_min 2.204
_diffrn_source 'fine-focus sealed tube'
_exptl_absorpt_coefficient_mu 4.739
_exptl_absorpt_correction_T_max 0.3504
_exptl_absorpt_correction_T_min 0.2243
_exptl_absorpt_correction_type multi-scan
_exptl_absorpt_process_details sadabs
_exptl_crystal_colour yellow
_exptl_crystal_density_diffrn 1.871
_exptl_crystal_density_method 'not measured'
_exptl_crystal_description block
_exptl_crystal_F_000 948
_exptl_crystal_size_max 0.450
_exptl_crystal_size_mid 0.390
_exptl_crystal_size_min 0.280
_exptl_transmission_factor_max 0.3504
_exptl_transmission_factor_min 0.2243
_refine_diff_density_max 1.107
_refine_diff_density_min -0.925
_refine_diff_density_rms 0.108
_refine_ls_extinction_method none
_refine_ls_goodness_of_fit_ref 1.009
_refine_ls_hydrogen_treatment constr
_refine_ls_matrix_type full
_refine_ls_number_parameters 259
_refine_ls_number_reflns 4053
_refine_ls_number_restraints 0
_refine_ls_restrained_S_all 1.009
_refine_ls_R_factor_all 0.0671
_refine_ls_R_factor_gt 0.0310
_refine_ls_shift/su_max 0.000
_refine_ls_shift/su_mean 0.000
_refine_ls_structure_factor_coef Fsqd
_refine_ls_weighting_details 'w=1/[\s^2^(Fo^2^)+(0.0266P)^2^+1.1641P] where P=(Fo^2^+2Fc^2^)/3'
_refine_ls_weighting_scheme calc
_refine_ls_wR_factor_gt 0.0589
_refine_ls_wR_factor_ref 0.0670
_reflns_Friedel_coverage 0.000
_reflns_number_gt 2560
_reflns_number_total 4053
_reflns_threshold_expression 'I > 2\s(I)'
_cod_data_source_file c6nj03933b2.cif
_cod_data_source_block 1
_cod_depositor_comments 'Adding full bibliography for 7056038--7056039.cif.'
_cod_database_code 7056039
_shelx_shelxl_version_number 2014/7
_shelx_space_group_comment
; 
The symmetry employed for this shelxl refinement is uniquely defined 
by the following loop, which should always be used as a source of 
symmetry information in preference to the above space-group names. 
They are only intended as comments. 
;
_shelx_estimated_absorpt_t_min 0.2243
_shelx_estimated_absorpt_t_max 0.3504

loop_
_space_group_symop_operation_xyz
'x, y, z'
'-x, y+1/2, -z+1/2'
'-x, -y, -z'
'x, -y-1/2, z-1/2'

loop_
_atom_site_label
_atom_site_type_symbol
_atom_site_fract_x
_atom_site_fract_y
_atom_site_fract_z
_atom_site_U_iso_or_equiv
_atom_site_adp_type
_atom_site_occupancy
_atom_site_site_symmetry_order
_atom_site_calc_flag
_atom_site_refinement_flags_posn
_atom_site_refinement_flags_adp
_atom_site_refinement_flags_occupancy
U1 U 1.5000 0.0000 0.0000 0.02804(8) Uani 1 2 d S . P
O1 O 1.5578(3) 0.03426(14) 0.1974(5) 0.0423(9) Uani 1 1 d . . .
O2 O 1.2445(3) 0.01428(12) 0.0367(5) 0.0433(10) Uani 1 1 d . . .
O3 O 1.3536(3) 0.07973(13) -0.0841(5) 0.0427(9) Uani 1 1 d . . .
N1 N 0.6183(4) 0.43159(14) 0.2773(5) 0.0296(9) Uani 1 1 d . . .
N2 N 0.7937(4) 0.36601(17) 0.0891(5) 0.0366(10) Uani 1 1 d . . .
N5 N 0.5616(4) 0.26788(14) 0.2574(5) 0.0273(9) Uani 1 1 d . . .
N3 N 0.1811(5) 0.2058(2) 0.4287(7) 0.0560(13) Uani 1 1 d . . .
N4 N 0.4202(4) 0.14239(16) 0.3861(6) 0.0428(11) Uani 1 1 d . . .
C1 C 1.2434(5) 0.06183(18) -0.0149(7) 0.0319(11) Uani 1 1 d . . .
C2 C 1.1195(4) 0.09660(17) 0.0133(6) 0.0259(10) Uani 1 1 d . . .
C3 C 1.1230(5) 0.14978(19) -0.0251(7) 0.0348(13) Uani 1 1 d . . .
H3 H 1.2010 0.1634 -0.0797 0.042 Uiso 1 1 calc R U .
C4 C 1.0132(5) 0.18356(17) 0.0157(7) 0.0331(11) Uani 1 1 d . . .
H4 H 1.0187 0.2195 -0.0109 0.040 Uiso 1 1 calc R U .
C5 C 0.8944(4) 0.16409(17) 0.0963(6) 0.0238(10) Uani 1 1 d . . .
C6 C 0.8892(4) 0.10963(18) 0.1273(7) 0.0303(11) Uani 1 1 d . . .
H6 H 0.8089 0.0953 0.1752 0.036 Uiso 1 1 calc R U .
C7 C 0.9998(5) 0.07666(17) 0.0886(7) 0.0328(11) Uani 1 1 d . . .
H7 H 0.9944 0.0406 0.1133 0.039 Uiso 1 1 calc R U .
C8 C 0.7795(4) 0.20029(18) 0.1500(6) 0.0260(10) Uani 1 1 d . . .
C11 C 0.6528(4) 0.18037(18) 0.2110(6) 0.0270(10) Uani 1 1 d . . .
H11 H 0.6376 0.1440 0.2158 0.032 Uiso 1 1 calc R U .
C30 C 0.5492(4) 0.21544(18) 0.2647(6) 0.0260(10) Uani 1 1 d . . .
C10 C 0.6822(5) 0.28718(18) 0.1974(6) 0.0257(10) Uani 1 1 d . . .
C9 C 0.7928(5) 0.25507(17) 0.1442(6) 0.0264(10) Uani 1 1 d . . .
H9 H 0.8754 0.2703 0.1049 0.032 Uiso 1 1 calc R U .
C16 C 0.6957(4) 0.34569(17) 0.1888(6) 0.0258(10) Uani 1 1 d . . .
C17 C 0.6102(4) 0.37882(17) 0.2852(6) 0.0253(10) Uani 1 1 d . . .
H17 H 0.5452 0.3635 0.3574 0.030 Uiso 1 1 calc R U .
C18 C 0.7094(6) 0.4512(2) 0.1652(7) 0.0423(13) Uani 1 1 d . . .
H18 H 0.7136 0.4876 0.1475 0.051 Uiso 1 1 calc R U .
C19 C 0.7961(6) 0.4187(2) 0.0763(7) 0.0449(14) Uani 1 1 d . . .
H19 H 0.8602 0.4341 0.0030 0.054 Uiso 1 1 calc R U .
C12 C 0.4177(5) 0.19329(19) 0.3386(6) 0.0302(11) Uani 1 1 d . . .
C13 C 0.3030(6) 0.1247(2) 0.4572(8) 0.0525(15) Uani 1 1 d . . .
H13 H 0.3010 0.0895 0.4939 0.063 Uiso 1 1 calc R U .
C14 C 0.1858(6) 0.1559(2) 0.4787(8) 0.0493(15) Uani 1 1 d . . .
H14 H 0.1073 0.1414 0.5301 0.059 Uiso 1 1 calc R U .
C15 C 0.2977(5) 0.2243(2) 0.3600(8) 0.0444(15) Uani 1 1 d . . .
H15 H 0.2989 0.2597 0.3247 0.053 Uiso 1 1 calc R U .

loop_
_atom_site_aniso_label
_atom_site_aniso_U_11
_atom_site_aniso_U_22
_atom_site_aniso_U_33
_atom_site_aniso_U_23
_atom_site_aniso_U_13
_atom_site_aniso_U_12
U1 0.02019(10) 0.01531(10) 0.05072(16) 0.00124(17) 0.01436(9) 0.00116(14)
O1 0.0360(19) 0.036(2) 0.056(2) -0.0071(18) 0.0091(17) 0.0004(16)
O2 0.0267(17) 0.022(2) 0.084(3) 0.0143(15) 0.0231(17) 0.0039(12)
O3 0.0257(17) 0.0276(19) 0.079(3) 0.0152(17) 0.0284(17) 0.0066(14)
N1 0.028(2) 0.0202(19) 0.042(2) -0.0034(17) 0.0140(18) -0.0018(15)
N2 0.038(2) 0.035(2) 0.040(3) -0.008(2) 0.016(2) -0.0021(19)
N5 0.0228(19) 0.024(2) 0.035(2) -0.0033(17) 0.0038(16) 0.0022(16)
N3 0.037(3) 0.054(3) 0.081(4) -0.011(3) 0.026(2) 0.001(2)
N4 0.033(2) 0.030(2) 0.067(3) 0.001(2) 0.013(2) 0.0023(18)
C1 0.023(2) 0.025(3) 0.049(3) 0.002(2) 0.009(2) -0.0004(18)
C2 0.019(2) 0.022(2) 0.038(3) 0.004(2) 0.0067(19) 0.0060(17)
C3 0.022(2) 0.027(3) 0.058(4) 0.014(2) 0.016(2) 0.0043(19)
C4 0.027(2) 0.0197(19) 0.054(3) 0.007(3) 0.011(2) 0.004(2)
C5 0.022(2) 0.018(2) 0.032(3) -0.0025(19) 0.005(2) 0.0025(17)
C6 0.018(2) 0.025(2) 0.050(3) 0.001(2) 0.012(2) -0.0003(17)
C7 0.028(2) 0.014(2) 0.058(3) 0.004(2) 0.013(2) 0.0020(17)
C8 0.023(2) 0.027(2) 0.028(3) -0.0058(19) 0.0009(19) 0.0054(18)
C11 0.026(2) 0.023(2) 0.033(3) -0.002(2) 0.002(2) 0.0027(17)
C30 0.021(2) 0.027(2) 0.030(3) -0.0042(19) 0.0030(19) 0.0039(18)
C10 0.026(2) 0.021(2) 0.030(3) -0.006(2) 0.002(2) 0.0050(18)
C9 0.020(2) 0.023(2) 0.036(3) -0.003(2) 0.0033(19) 0.0014(18)
C16 0.023(2) 0.024(2) 0.030(3) -0.004(2) 0.0005(19) 0.0023(18)
C17 0.019(2) 0.023(2) 0.035(3) -0.0020(19) 0.0074(19) -0.0026(17)
C18 0.055(3) 0.023(3) 0.052(3) 0.001(2) 0.024(3) -0.003(2)
C19 0.053(3) 0.036(3) 0.051(3) -0.002(3) 0.031(3) -0.012(2)
C12 0.022(2) 0.033(3) 0.036(3) -0.011(2) 0.004(2) 0.0014(19)
C13 0.044(3) 0.045(3) 0.070(4) 0.003(3) 0.017(3) -0.010(3)
C14 0.036(3) 0.059(4) 0.057(4) -0.013(3) 0.020(3) -0.012(3)
C15 0.035(3) 0.032(3) 0.070(4) -0.006(3) 0.020(3) 0.002(2)

loop_
_atom_type_symbol
_atom_type_description
_atom_type_scat_dispersion_real
_atom_type_scat_dispersion_imag
_atom_type_scat_source
C C 0.0033 0.0016 'International Tables Vol C Tables 4.2.6.8 and 6.1.1.4'
H H 0.0000 0.0000 'International Tables Vol C Tables 4.2.6.8 and 6.1.1.4'
N N 0.0061 0.0033 'International Tables Vol C Tables 4.2.6.8 and 6.1.1.4'
O O 0.0106 0.0060 'International Tables Vol C Tables 4.2.6.8 and 6.1.1.4'
U U -9.6767 9.6646 'International Tables Vol C Tables 4.2.6.8 and 6.1.1.4'

loop_
_geom_angle_atom_site_label_1
_geom_angle_atom_site_label_2
_geom_angle_atom_site_label_3
_geom_angle
_geom_angle_site_symmetry_1
_geom_angle_site_symmetry_3
O1 U1 O1 180.0 3_855 .
O1 U1 O2 86.78(14) 3_855 .
O1 U1 O2 93.22(14) . .
O1 U1 O2 93.22(14) 3_855 3_855
O1 U1 O2 86.78(14) . 3_855
O2 U1 O2 180.00(14) . 3_855
O1 U1 O3 85.90(14) 3_855 3_855
O1 U1 O3 94.10(14) . 3_855
O2 U1 O3 127.44(10) . 3_855
O2 U1 O3 52.56(10) 3_855 3_855
O1 U1 O3 94.10(14) 3_855 .
O1 U1 O3 85.90(14) . .
O2 U1 O3 52.56(10) . .
O2 U1 O3 127.44(10) 3_855 .
O3 U1 O3 180.00(9) 3_855 .
O1 U1 N1 84.74(14) 3_855 4_665
O1 U1 N1 95.26(14) . 4_665
O2 U1 N1 115.57(11) . 4_665
O2 U1 N1 64.43(11) 3_855 4_665
O3 U1 N1 115.42(10) 3_855 4_665
O3 U1 N1 64.58(10) . 4_665
O1 U1 N1 95.26(14) 3_855 2_745
O1 U1 N1 84.74(14) . 2_745
O2 U1 N1 64.43(11) . 2_745
O2 U1 N1 115.57(11) 3_855 2_745
O3 U1 N1 64.58(10) 3_855 2_745
O3 U1 N1 115.42(10) . 2_745
N1 U1 N1 180.00(18) 4_665 2_745
O1 U1 C1 87.16(14) 3_855 3_855
O1 U1 C1 92.84(14) . 3_855
O2 U1 C1 153.79(11) . 3_855
O2 U1 C1 26.21(11) 3_855 3_855
O3 U1 C1 26.55(11) 3_855 3_855
O3 U1 C1 153.45(11) . 3_855
N1 U1 C1 89.20(12) 4_665 3_855
N1 U1 C1 90.80(12) 2_745 3_855
C1 O2 U1 94.9(3) . .
C1 O3 U1 93.0(3) . .
C17 N1 C18 115.9(4) . .
C17 N1 U1 125.6(3) . 2_755
C18 N1 U1 117.8(3) . 2_755
C16 N2 C19 116.2(4) . .
C30 N5 C10 117.0(4) . .
C14 N3 C15 116.2(5) . .
C12 N4 C13 115.7(4) . .
O2 C1 O3 118.6(4) . .
O2 C1 C2 120.3(4) . .
O3 C1 C2 121.0(4) . .
C3 C2 C7 118.3(4) . .
C3 C2 C1 121.1(4) . .
C7 C2 C1 120.5(4) . .
C2 C3 C4 121.5(4) . .
C2 C3 H3 119.2 . .
C4 C3 H3 119.2 . .
C3 C4 C5 120.5(4) . .
C3 C4 H4 119.8 . .
C5 C4 H4 119.8 . .
C6 C5 C4 117.4(4) . .
C6 C5 C8 121.5(4) . .
C4 C5 C8 121.1(4) . .
C7 C6 C5 121.6(4) . .
C7 C6 H6 119.2 . .
C5 C6 H6 119.2 . .
C6 C7 C2 120.6(4) . .
C6 C7 H7 119.7 . .
C2 C7 H7 119.7 . .
C9 C8 C11 116.7(4) . .
C9 C8 C5 122.3(4) . .
C11 C8 C5 121.0(4) . .
C30 C11 C8 119.5(4) . .
C30 C11 H11 120.3 . .
C8 C11 H11 120.3 . .
N5 C30 C11 123.7(4) . .
N5 C30 C12 117.6(4) . .
C11 C30 C12 118.6(4) . .
N5 C10 C9 123.1(4) . .
N5 C10 C16 117.0(4) . .
C9 C10 C16 119.9(4) . .
C8 C9 C10 119.9(4) . .
C8 C9 H9 120.0 . .
C10 C9 H9 120.0 . .
N2 C16 C17 120.6(4) . .
N2 C16 C10 118.2(4) . .
C17 C16 C10 121.2(4) . .
N1 C17 C16 122.4(4) . .
N1 C17 H17 118.8 . .
C16 C17 H17 118.8 . .
N1 C18 C19 121.2(5) . .
N1 C18 H18 119.4 . .
C19 C18 H18 119.4 . .
N2 C19 C18 123.4(4) . .
N2 C19 H19 118.3 . .
C18 C19 H19 118.3 . .
N4 C12 C15 120.6(4) . .
N4 C12 C30 117.7(4) . .
C15 C12 C30 121.7(4) . .
N4 C13 C14 123.1(6) . .
N4 C13 H13 118.5 . .
C14 C13 H13 118.5 . .
N3 C14 C13 121.6(5) . .
N3 C14 H14 119.2 . .
C13 C14 H14 119.2 . .
N3 C15 C12 122.8(5) . .
N3 C15 H15 118.6 . .
C12 C15 H15 118.6 . .

loop_
_geom_bond_atom_site_label_1
_geom_bond_atom_site_label_2
_geom_bond_distance
_geom_bond_site_symmetry_2
U1 O1 1.746(3) 3_855
U1 O1 1.746(3) .
U1 O2 2.440(3) .
U1 O2 2.440(3) 3_855
U1 O3 2.474(3) 3_855
U1 O3 2.474(3) .
U1 N1 2.699(3) 4_665
U1 N1 2.699(3) 2_745
U1 C1 2.840(4) 3_855
O2 C1 1.259(5) .
O3 C1 1.271(5) .
N1 C17 1.334(5) .
N1 C18 1.339(6) .
N1 U1 2.700(3) 2_755
N2 C16 1.331(5) .
N2 C19 1.332(6) .
N5 C30 1.329(6) .
N5 C10 1.337(6) .
N3 C14 1.313(7) .
N3 C15 1.326(6) .
N4 C12 1.331(6) .
N4 C13 1.332(6) .
C1 C2 1.478(6) .
C2 C3 1.372(6) .
C2 C7 1.386(6) .
C3 C4 1.384(6) .
C3 H3 0.9300 .
C4 C5 1.394(6) .
C4 H4 0.9300 .
C5 C6 1.394(6) .
C5 C8 1.488(5) .
C6 C7 1.373(6) .
C6 H6 0.9300 .
C7 H7 0.9300 .
C8 C9 1.388(6) .
C8 C11 1.394(6) .
C11 C30 1.393(6) .
C11 H11 0.9300 .
C30 C12 1.494(6) .
C10 C9 1.394(6) .
C10 C16 1.483(6) .
C9 H9 0.9300 .
C16 C17 1.398(6) .
C17 H17 0.9300 .
C18 C19 1.365(7) .
C18 H18 0.9300 .
C19 H19 0.9300 .
C12 C15 1.383(6) .
C13 C14 1.364(8) .
C13 H13 0.9300 .
C14 H14 0.9300 .
C15 H15 0.9300 .

loop_
_geom_torsion_atom_site_label_1
_geom_torsion_atom_site_label_2
_geom_torsion_atom_site_label_3
_geom_torsion_atom_site_label_4
_geom_torsion
_geom_torsion_site_symmetry_1
U1 O2 C1 O3 9.6(5) .
U1 O2 C1 C2 -167.3(4) .
U1 O3 C1 O2 -9.5(5) .
U1 O3 C1 C2 167.4(4) .
O2 C1 C2 C3 173.2(5) .
O3 C1 C2 C3 -3.6(8) .
O2 C1 C2 C7 -3.2(7) .
O3 C1 C2 C7 180.0(5) .
C7 C2 C3 C4 2.3(8) .
C1 C2 C3 C4 -174.2(5) .
C2 C3 C4 C5 -0.5(8) .
C3 C4 C5 C6 -2.3(7) .
C3 C4 C5 C8 176.7(5) .
C4 C5 C6 C7 3.3(7) .
C8 C5 C6 C7 -175.7(4) .
C5 C6 C7 C2 -1.5(8) .
C3 C2 C7 C6 -1.3(7) .
C1 C2 C7 C6 175.2(5) .
C6 C5 C8 C9 170.6(5) .
C4 C5 C8 C9 -8.3(7) .
C6 C5 C8 C11 -8.7(7) .
C4 C5 C8 C11 172.4(5) .
C9 C8 C11 C30 -1.0(6) .
C5 C8 C11 C30 178.3(4) .
C10 N5 C30 C11 -1.1(7) .
C10 N5 C30 C12 177.6(4) .
C8 C11 C30 N5 1.8(7) .
C8 C11 C30 C12 -176.9(4) .
C30 N5 C10 C9 -0.3(7) .
C30 N5 C10 C16 179.8(4) .
C11 C8 C9 C10 -0.2(6) .
C5 C8 C9 C10 -179.5(4) .
N5 C10 C9 C8 0.9(7) .
C16 C10 C9 C8 -179.2(4) .
C19 N2 C16 C17 -5.2(7) .
C19 N2 C16 C10 176.0(4) .
N5 C10 C16 N2 -163.2(4) .
C9 C10 C16 N2 16.9(7) .
N5 C10 C16 C17 18.0(6) .
C9 C10 C16 C17 -161.9(4) .
C18 N1 C17 C16 2.7(7) .
U1 N1 C17 C16 -167.7(3) 2_755
N2 C16 C17 N1 2.5(7) .
C10 C16 C17 N1 -178.8(4) .
C17 N1 C18 C19 -5.0(8) .
U1 N1 C18 C19 166.2(4) 2_755
C16 N2 C19 C18 3.0(8) .
N1 C18 C19 N2 2.3(9) .
C13 N4 C12 C15 -1.4(7) .
C13 N4 C12 C30 177.7(4) .
N5 C30 C12 N4 -164.4(4) .
C11 C30 C12 N4 14.3(6) .
N5 C30 C12 C15 14.7(7) .
C11 C30 C12 C15 -166.6(5) .
C12 N4 C13 C14 1.0(8) .
C15 N3 C14 C13 -1.4(9) .
N4 C13 C14 N3 0.5(10) .
C14 N3 C15 C12 1.0(9) .
N4 C12 C15 N3 0.5(8) .
C30 C12 C15 N3 -178.6(5) .
